data_4129630
loop_
_publ_author_name
'Song, Liqiang'
'Zhu, Guili'
'Liu, Yongjiang'
'Liu, Bo'
'Qin, Song'

_publ_section_title
;
 Total Synthesis of Atisane-Type Diterpenoids: Application of Diels-Alder
 Cycloadditions of Podocarpane-Type Unmasked ortho-Benzoquinones.
;
_journal_issue 42
_journal_name_full 'Journal of the American Chemical Society'
_journal_page_first 13706
_journal_page_last 13714
_journal_paper_doi 10.1021/jacs.5b08958
_journal_volume 137
_journal_year 2015
_chemical_formula_moiety 'C35 H41 N O8'
_chemical_formula_sum 'C35 H41 N O8'
_chemical_formula_weight 603.69
_space_group_crystal_system monoclinic
_space_group_IT_number 14
_space_group_name_Hall '-P 2yn'
_space_group_name_H-M_alt 'P 1 21/n 1'
_atom_sites_solution_hydrogens geom
_atom_sites_solution_primary direct
_audit_creation_date 2015-02-11
_audit_creation_method
;
Olex2 1.2
(compiled 2015.01.26 svn.r3150 for OlexSys, GUI svn.r4998)
;
_cell_angle_alpha 90
_cell_angle_beta 108.936(5)
_cell_angle_gamma 90
_cell_formula_units_Z 4
_cell_length_a 18.9567(8)
_cell_length_b 7.1117(3)
_cell_length_c 25.0982(11)
_cell_measurement_reflns_used 4932
_cell_measurement_temperature 293
_cell_measurement_theta_max 25.9990
_cell_measurement_theta_min 3.6890
_cell_volume 3200.5(3)
_computing_cell_refinement
;
CrysAlisPro, Agilent Technologies,
Version 1.171.37.33 (release 27-03-2014 CrysAlis171 .NET)
(compiled Mar 27 2014,17:12:48)
;
_computing_data_collection
;
CrysAlisPro, Agilent Technologies,
Version 1.171.37.33 (release 27-03-2014 CrysAlis171 .NET)
(compiled Mar 27 2014,17:12:48)
;
_computing_data_reduction
;
CrysAlisPro, Agilent Technologies,
Version 1.171.37.33 (release 27-03-2014 CrysAlis171 .NET)
(compiled Mar 27 2014,17:12:48)
;
_computing_molecular_graphics 'Olex2 (Dolomanov et al., 2009)'
_computing_publication_material 'Olex2 (Dolomanov et al., 2009)'
_computing_structure_refinement 'ShelXL (Sheldrick, 2008)'
_computing_structure_solution 'ShelXT (Sheldrick, 2015)'
_diffrn_ambient_temperature 293
_diffrn_detector 'CCD plate'
_diffrn_detector_area_resol_mean 15.9595
_diffrn_detector_type EosS2
_diffrn_measured_fraction_theta_full 0.998
_diffrn_measured_fraction_theta_max 0.998
_diffrn_measurement_details
;
#__ type_ start__ end____ width___ exp.time_
  1 omega  -20.00   55.00   1.0000   22.9950
omega____ theta____ kappa____ phi______ frames
    -       15.5694  -99.0000   90.0000 75

#__ type_ start__ end____ width___ exp.time_
  2 omega  -20.00   55.00   1.0000   22.9950
omega____ theta____ kappa____ phi______ frames
    -       15.5694  -99.0000    0.0000 75

#__ type_ start__ end____ width___ exp.time_
  3 omega   -3.00   85.00   1.0000   22.9950
omega____ theta____ kappa____ phi______ frames
    -       15.5694   38.0000  -60.0000 88

#__ type_ start__ end____ width___ exp.time_
  4 omega  -52.00   29.00   1.0000   22.9950
omega____ theta____ kappa____ phi______ frames
    -       15.5694  -57.0000  150.0000 81
;
_diffrn_measurement_device 'four-circle diffractometer'
_diffrn_measurement_device_type 'New Gemini, Dual, Cu at zero, EosS2'
_diffrn_measurement_method '\w scans'
_diffrn_orient_matrix_UB_11 -0.0038749000
_diffrn_orient_matrix_UB_12 -0.0192364000
_diffrn_orient_matrix_UB_13 -0.0285379000
_diffrn_orient_matrix_UB_21 -0.0356479000
_diffrn_orient_matrix_UB_22 -0.0397776000
_diffrn_orient_matrix_UB_23 -0.0039817000
_diffrn_orient_matrix_UB_31 -0.0166545000
_diffrn_orient_matrix_UB_32 0.0895044000
_diffrn_orient_matrix_UB_33 -0.0078939000
_diffrn_radiation_monochromator graphite
_diffrn_radiation_probe x-ray
_diffrn_radiation_type MoK\a
_diffrn_radiation_wavelength 0.71073
_diffrn_reflns_av_R_equivalents 0.0386
_diffrn_reflns_av_unetI/netI 0.0507
_diffrn_reflns_Laue_measured_fraction_full 0.998
_diffrn_reflns_Laue_measured_fraction_max 0.998
_diffrn_reflns_limit_h_max 19
_diffrn_reflns_limit_h_min -23
_diffrn_reflns_limit_k_max 8
_diffrn_reflns_limit_k_min -8
_diffrn_reflns_limit_l_max 31
_diffrn_reflns_limit_l_min -31
_diffrn_reflns_number 19762
_diffrn_reflns_point_group_measured_fraction_full 0.998
_diffrn_reflns_point_group_measured_fraction_max 0.998
_diffrn_reflns_theta_full 25.242
_diffrn_reflns_theta_max 26.371
_diffrn_reflns_theta_min 3.339
_diffrn_source 'Enhance (Mo) X-ray Source'
_exptl_absorpt_coefficient_mu 0.088
_exptl_absorpt_correction_T_max 1.00000
_exptl_absorpt_correction_T_min 0.71756
_exptl_absorpt_correction_type multi-scan
_exptl_absorpt_process_details
;
CrysAlisPro, Agilent Technologies,
Version 1.171.37.33 (release 27-03-2014 CrysAlis171 .NET)
(compiled Mar 27 2014,17:12:48)
Empirical absorption correction using spherical harmonics,
 implemented in SCALE3 ABSPACK scaling algorithm.
;
_exptl_crystal_colour 'clear light colourless'
_exptl_crystal_colour_lustre clear
_exptl_crystal_colour_modifier light
_exptl_crystal_colour_primary colourless
_exptl_crystal_density_diffrn 1.253
_exptl_crystal_description
;
;
_exptl_crystal_F_000 1288
_exptl_crystal_size_max 0.5
_exptl_crystal_size_mid 0.25
_exptl_crystal_size_min 0.15
_refine_diff_density_max 0.139
_refine_diff_density_min -0.191
_refine_diff_density_rms 0.038
_refine_ls_extinction_method none
_refine_ls_goodness_of_fit_ref 1.022
_refine_ls_hydrogen_treatment constr
_refine_ls_matrix_type full
_refine_ls_number_parameters 403
_refine_ls_number_reflns 6529
_refine_ls_number_restraints 0
_refine_ls_restrained_S_all 1.022
_refine_ls_R_factor_all 0.0983
_refine_ls_R_factor_gt 0.0559
_refine_ls_shift/su_max 0.000
_refine_ls_shift/su_mean 0.000
_refine_ls_structure_factor_coef Fsqd
_refine_ls_weighting_details 'w=1/[\s^2^(Fo^2^)+(0.0564P)^2^+0.1562P] where P=(Fo^2^+2Fc^2^)/3'
_refine_ls_weighting_scheme calc
_refine_ls_wR_factor_gt 0.1209
_refine_ls_wR_factor_ref 0.1453
_reflns_Friedel_coverage 0.000
_reflns_number_gt 3894
_reflns_number_total 6529
_reflns_threshold_expression 'I > 2\s(I)'
_cod_data_source_file ja5b08958_si_013.cif
_cod_data_source_block zhumonobyx
_cod_database_code 4129630
_shelx_space_group_comment
;
The symmetry employed for this shelxl refinement is uniquely defined
by the following loop, which should always be used as a source of
symmetry information in preference to the above space-group names.
They are only intended as comments.
;
_reflns_odcompleteness_completeness 99.55
_reflns_odcompleteness_iscentric 1
_reflns_odcompleteness_theta 26.32
_olex2_refinement_description
;
1. Fixed Uiso
 At 1.2 times of:
  All C(H) groups, All C(H,H) groups
 At 1.5 times of:
  All C(H,H,H) groups
2.a Ternary CH refined with riding coordinates:
 C00A(H00C), C00F(H00F), C00I(H00I), C00N(H00N)
2.b Secondary CH2 refined with riding coordinates:
 C009(H00A,H00B), C00H(H00E,H00G), C00J(H00H,H00J), C00O(H00K,H00L), C00S(H00R,
 H00S)
2.c Aromatic/amide H refined with riding coordinates:
 C00D(H00D), C00M(H00M), C00T(H00T), C00V(H00X), C00Y(H00Z), C010(H010),
 C015(H015), C016(H016), C017(H017)
2.d Idealised Me refined as rotating group:
 C00P(H00O,H00P,H00Q), C00U(H00U,H00V,H00W), C00X(H00Y,H,HA), C012(H01A,H01B,
 H01C), C014(H01D,H01E,H01F), C018(H01G,H01H,H01I)
;
_shelx_shelxl_version_number 2014/7
_olex2_submission_special_instructions 'No special instructions were received'

loop_
_space_group_symop_operation_xyz
'x, y, z'
'-x+1/2, y+1/2, -z+1/2'
'-x, -y, -z'
'x-1/2, -y-1/2, z-1/2'

loop_
_atom_site_label
_atom_site_type_symbol
_atom_site_fract_x
_atom_site_fract_y
_atom_site_fract_z
_atom_site_U_iso_or_equiv
_atom_site_adp_type
_atom_site_occupancy
_atom_site_site_symmetry_order
_atom_site_calc_flag
_atom_site_refinement_flags_posn
O001 O 0.72647(7) 0.6739(2) 0.10524(6) 0.0607(4) Uani 1 1 d .
O002 O 0.63178(8) 0.7211(2) 0.01940(5) 0.0625(4) Uani 1 1 d .
O003 O 0.57400(8) 0.4296(2) 0.38489(5) 0.0635(4) Uani 1 1 d .
O004 O 0.61144(8) 0.3707(2) 0.06371(6) 0.0642(4) Uani 1 1 d .
O005 O 0.58845(11) 0.7029(3) 0.43236(7) 0.0898(6) Uani 1 1 d .
C006 C 0.60106(10) 0.6386(2) 0.17294(7) 0.0396(4) Uani 1 1 d .
C007 C 0.61114(9) 0.5296(2) 0.22697(7) 0.0413(4) Uani 1 1 d .
C008 C 0.55119(10) 0.5562(2) 0.11746(7) 0.0391(4) Uani 1 1 d .
C009 C 0.51153(11) 0.3771(2) 0.12440(8) 0.0473(5) Uani 1 1 d .
H00A H 0.5451 0.2721 0.1270 0.057 Uiso 1 1 calc R
H00B H 0.4689 0.3590 0.0907 0.057 Uiso 1 1 calc R
C00A C 0.53219(10) 0.4791(3) 0.22842(7) 0.0429(5) Uani 1 1 d .
H00C H 0.5071 0.6009 0.2259 0.051 Uiso 1 1 calc R
C00B C 0.60425(10) 0.5210(3) 0.08406(7) 0.0444(5) Uani 1 1 d .
C00C C 0.64901(11) 0.6978(3) 0.07787(8) 0.0485(5) Uani 1 1 d .
C00D C 0.63693(11) 0.7937(3) 0.16725(8) 0.0479(5) Uani 1 1 d .
H00D H 0.6680 0.8584 0.1982 0.057 Uiso 1 1 calc R
C00E C 0.42997(11) 0.7426(3) 0.10024(8) 0.0514(5) Uani 1 1 d .
C00F C 0.49634(10) 0.7110(3) 0.08117(8) 0.0469(5) Uani 1 1 d .
H00F H 0.4773 0.6630 0.0425 0.056 Uiso 1 1 calc R
C00G C 0.52771(11) 0.3913(3) 0.28402(8) 0.0502(5) Uani 1 1 d .
C00H C 0.48435(11) 0.3715(3) 0.17547(8) 0.0533(5) Uani 1 1 d .
H00E H 0.4815 0.2410 0.1858 0.064 Uiso 1 1 calc R
H00G H 0.4342 0.4222 0.1642 0.064 Uiso 1 1 calc R
C00I C 0.62435(11) 0.8587(3) 0.10794(8) 0.0511(5) Uani 1 1 d .
H00I H 0.6527 0.9734 0.1074 0.061 Uiso 1 1 calc R
C00J C 0.64986(11) 0.6525(3) 0.27858(8) 0.0530(5) Uani 1 1 d .
H00H H 0.7008 0.6764 0.2800 0.064 Uiso 1 1 calc R
H00J H 0.6244 0.7726 0.2746 0.064 Uiso 1 1 calc R
O00K O 0.58277(14) -0.0828(4) 0.61421(9) 0.1243(9) Uani 1 1 d .
N00L N 0.59737(15) 0.0827(5) 0.62143(10) 0.1002(8) Uani 1 1 d .
C00M C 0.43303(12) 0.8455(3) 0.14777(9) 0.0600(6) Uani 1 1 d .
H00M H 0.4776 0.9042 0.1679 0.072 Uiso 1 1 calc R
C00N C 0.57138(11) 0.5217(3) 0.33214(8) 0.0531(5) Uani 1 1 d .
H00N H 0.5446 0.6412 0.3289 0.064 Uiso 1 1 calc R
C00O C 0.65043(12) 0.5606(3) 0.33361(8) 0.0601(6) Uani 1 1 d .
H00K H 0.6783 0.4437 0.3390 0.072 Uiso 1 1 calc R
H00L H 0.6748 0.6432 0.3650 0.072 Uiso 1 1 calc R
C00P C 0.66191(11) 0.3596(3) 0.22658(9) 0.0585(6) Uani 1 1 d .
H00O H 0.6332 0.2642 0.2019 0.088 Uiso 1 1 calc GR
H00P H 0.6820 0.3097 0.2640 0.088 Uiso 1 1 calc GR
H00Q H 0.7019 0.3994 0.2136 0.088 Uiso 1 1 calc GR
C00Q C 0.59118(12) 0.4125(3) 0.48100(8) 0.0603(6) Uani 1 1 d .
C00R C 0.58487(13) 0.5341(4) 0.43108(9) 0.0638(6) Uani 1 1 d .
C00S C 0.54068(12) 0.8907(3) 0.07938(9) 0.0592(6) Uani 1 1 d .
H00R H 0.5314 0.9279 0.0405 0.071 Uiso 1 1 calc R
H00S H 0.5240 0.9918 0.0984 0.071 Uiso 1 1 calc R
C00T C 0.36129(12) 0.6622(3) 0.07040(10) 0.0686(7) Uani 1 1 d .
H00T H 0.3567 0.5943 0.0378 0.082 Uiso 1 1 calc R
C00U C 0.55691(14) 0.1876(3) 0.29507(9) 0.0666(6) Uani 1 1 d .
H00U H 0.5351 0.1131 0.2619 0.100 Uiso 1 1 calc GR
H00V H 0.5436 0.1357 0.3258 0.100 Uiso 1 1 calc GR
H00W H 0.6102 0.1873 0.3044 0.100 Uiso 1 1 calc GR
C00V C 0.58341(13) 0.2197(3) 0.47603(9) 0.0671(6) Uani 1 1 d .
H00X H 0.5759 0.1625 0.4413 0.080 Uiso 1 1 calc R
O00W O 0.24303(11) 0.7863(4) 0.15161(10) 0.1396(9) Uani 1 1 d .
C00X C 0.44563(12) 0.3908(3) 0.28198(10) 0.0701(7) Uani 1 1 d .
H00Y H 0.4255 0.5155 0.2740 0.105 Uiso 1 1 calc GR
H H 0.4427 0.3502 0.3177 0.105 Uiso 1 1 calc GR
HA H 0.4175 0.3065 0.2530 0.105 Uiso 1 1 calc GR
C00Y C 0.37257(14) 0.8642(4) 0.16640(11) 0.0790(8) Uani 1 1 d .
H00Z H 0.3765 0.9336 0.1987 0.095 Uiso 1 1 calc R
C00Z C 0.59764(14) 0.1988(4) 0.57293(10) 0.0727(7) Uani 1 1 d .
C010 C 0.58682(14) 0.1115(4) 0.52243(10) 0.0744(7) Uani 1 1 d .
H010 H 0.5818 -0.0185 0.5194 0.089 Uiso 1 1 calc R
C011 C 0.30596(14) 0.7786(5) 0.13664(12) 0.0889(9) Uani 1 1 d .
C012 C 0.76273(13) 0.5302(4) 0.08382(11) 0.0866(8) Uani 1 1 d .
H01A H 0.7529 0.5491 0.0442 0.130 Uiso 1 1 calc GR
H01B H 0.7441 0.4093 0.0900 0.130 Uiso 1 1 calc GR
H01C H 0.8155 0.5356 0.1029 0.130 Uiso 1 1 calc GR
O013 O 0.61097(18) 0.1602(4) 0.66684(9) 0.1573(11) Uani 1 1 d .
C014 C 0.66443(16) 0.8834(4) 0.00260(11) 0.0902(9) Uani 1 1 d .
H01D H 0.6552 0.8795 -0.0373 0.135 Uiso 1 1 calc GR
H01E H 0.7172 0.8840 0.0219 0.135 Uiso 1 1 calc GR
H01F H 0.6427 0.9953 0.0120 0.135 Uiso 1 1 calc GR
C015 C 0.60420(15) 0.4967(4) 0.53289(10) 0.0831(8) Uani 1 1 d .
H015 H 0.6111 0.6261 0.5366 0.100 Uiso 1 1 calc R
C016 C 0.30061(14) 0.6811(4) 0.08820(12) 0.0906(9) Uani 1 1 d .
H016 H 0.2553 0.6275 0.0673 0.109 Uiso 1 1 calc R
C017 C 0.60694(16) 0.3888(4) 0.57938(10) 0.0895(9) Uani 1 1 d .
H017 H 0.6150 0.4446 0.6144 0.107 Uiso 1 1 calc R
C018 C 0.2481(2) 0.8661(8) 0.20297(16) 0.196(3) Uani 1 1 d .
H01G H 0.2543 0.9996 0.2011 0.294 Uiso 1 1 calc GR
H01H H 0.2901 0.8139 0.2318 0.294 Uiso 1 1 calc GR
H01I H 0.2033 0.8401 0.2116 0.294 Uiso 1 1 calc GR

loop_
_atom_site_aniso_label
_atom_site_aniso_U_11
_atom_site_aniso_U_22
_atom_site_aniso_U_33
_atom_site_aniso_U_23
_atom_site_aniso_U_13
_atom_site_aniso_U_12
O001 0.0487(8) 0.0737(10) 0.0561(9) -0.0082(7) 0.0121(7) -0.0048(7)
O002 0.0717(10) 0.0723(10) 0.0418(8) 0.0049(7) 0.0158(7) -0.0113(8)
O003 0.0829(11) 0.0651(9) 0.0450(8) 0.0000(7) 0.0242(8) -0.0089(8)
O004 0.0780(11) 0.0512(9) 0.0699(10) -0.0131(7) 0.0328(8) 0.0002(7)
O005 0.1404(17) 0.0657(12) 0.0698(11) -0.0062(9) 0.0431(11) -0.0109(11)
C006 0.0397(10) 0.0343(10) 0.0428(10) -0.0057(8) 0.0105(8) -0.0002(8)
C007 0.0389(10) 0.0411(10) 0.0412(10) -0.0013(8) 0.0091(8) -0.0009(8)
C008 0.0425(10) 0.0316(9) 0.0399(10) -0.0031(8) 0.0086(8) -0.0011(8)
C009 0.0505(11) 0.0392(11) 0.0461(11) -0.0057(8) 0.0071(9) -0.0059(9)
C00A 0.0414(10) 0.0394(10) 0.0455(10) 0.0002(8) 0.0108(8) -0.0004(8)
C00B 0.0459(11) 0.0425(11) 0.0388(10) -0.0016(9) 0.0055(9) 0.0031(9)
C00C 0.0470(11) 0.0556(12) 0.0397(10) 0.0012(9) 0.0096(9) -0.0041(9)
C00D 0.0523(11) 0.0456(11) 0.0435(10) -0.0076(9) 0.0124(9) -0.0078(9)
C00E 0.0490(12) 0.0459(12) 0.0491(11) -0.0003(9) 0.0020(10) 0.0093(9)
C00F 0.0481(11) 0.0416(11) 0.0446(11) -0.0013(9) 0.0062(9) 0.0027(9)
C00G 0.0516(12) 0.0489(12) 0.0488(11) 0.0028(9) 0.0144(9) -0.0039(9)
C00H 0.0542(12) 0.0479(12) 0.0528(12) 0.0010(9) 0.0106(10) -0.0125(9)
C00I 0.0591(13) 0.0383(11) 0.0531(12) 0.0001(9) 0.0143(10) -0.0082(9)
C00J 0.0510(12) 0.0629(13) 0.0420(11) -0.0044(9) 0.0108(9) -0.0144(10)
O00K 0.151(2) 0.1274(19) 0.0933(16) 0.0399(15) 0.0382(14) -0.0154(17)
N00L 0.1099(19) 0.128(2) 0.0605(15) 0.0237(16) 0.0243(14) -0.0003(18)
C00M 0.0553(13) 0.0535(13) 0.0634(14) -0.0058(11) 0.0087(11) 0.0122(10)
C00N 0.0640(13) 0.0547(12) 0.0420(11) 0.0049(9) 0.0192(10) -0.0027(10)
C00O 0.0587(13) 0.0732(15) 0.0427(11) -0.0043(10) 0.0085(10) -0.0122(11)
C00P 0.0516(12) 0.0660(14) 0.0558(13) 0.0081(10) 0.0146(10) 0.0155(10)
C00Q 0.0641(14) 0.0701(15) 0.0481(12) -0.0019(11) 0.0202(11) -0.0039(11)
C00R 0.0736(15) 0.0685(16) 0.0521(13) -0.0050(12) 0.0244(11) -0.0075(12)
C00S 0.0689(14) 0.0419(11) 0.0643(13) 0.0086(10) 0.0183(11) 0.0048(10)
C00T 0.0494(13) 0.0845(17) 0.0611(14) -0.0070(12) 0.0029(11) 0.0019(12)
C00U 0.0847(16) 0.0509(13) 0.0592(13) 0.0085(11) 0.0167(12) -0.0057(11)
C00V 0.0800(16) 0.0732(16) 0.0491(13) -0.0010(12) 0.0225(12) -0.0047(13)
O00W 0.0646(13) 0.251(3) 0.1096(18) 0.0086(18) 0.0376(12) 0.0333(15)
C00X 0.0589(14) 0.0861(17) 0.0703(15) 0.0051(13) 0.0278(12) -0.0115(12)
C00Y 0.0683(17) 0.0932(19) 0.0724(16) -0.0059(14) 0.0185(14) 0.0291(14)
C00Z 0.0741(16) 0.093(2) 0.0519(14) 0.0154(14) 0.0222(12) 0.0023(14)
C010 0.0854(17) 0.0769(16) 0.0607(15) 0.0063(13) 0.0235(13) -0.0022(13)
C011 0.0496(15) 0.135(3) 0.0817(19) 0.0124(18) 0.0211(14) 0.0239(16)
C012 0.0581(15) 0.105(2) 0.0933(19) -0.0195(16) 0.0195(13) 0.0092(14)
O013 0.239(3) 0.174(2) 0.0596(13) 0.0145(14) 0.0494(17) -0.007(2)
C014 0.109(2) 0.098(2) 0.0655(16) 0.0215(14) 0.0308(15) -0.0247(17)
C015 0.116(2) 0.0799(17) 0.0540(14) -0.0103(13) 0.0285(15) -0.0108(16)
C016 0.0475(15) 0.131(2) 0.0826(19) -0.0047(18) 0.0063(14) -0.0025(15)
C017 0.118(2) 0.104(2) 0.0448(14) -0.0066(14) 0.0245(14) -0.0048(18)
C018 0.094(3) 0.409(8) 0.096(3) 0.005(4) 0.047(2) 0.064(4)

loop_
_atom_type_symbol
_atom_type_description
_atom_type_scat_dispersion_real
_atom_type_scat_dispersion_imag
_atom_type_scat_source
C C 0.0033 0.0016 'International Tables Vol C Tables 4.2.6.8 and 6.1.1.4'
H H 0.0000 0.0000 'International Tables Vol C Tables 4.2.6.8 and 6.1.1.4'
N N 0.0061 0.0033 'International Tables Vol C Tables 4.2.6.8 and 6.1.1.4'
O O 0.0106 0.0060 'International Tables Vol C Tables 4.2.6.8 and 6.1.1.4'

loop_
_geom_angle_atom_site_label_1
_geom_angle_atom_site_label_2
_geom_angle_atom_site_label_3
_geom_angle
C00C O001 C012 116.92(15)
C00C O002 C014 115.12(16)
C00R O003 C00N 119.12(17)
C007 C006 C008 118.73(15)
C00D C006 C007 126.83(15)
C00D C006 C008 114.12(16)
C006 C007 C00A 107.23(13)
C006 C007 C00J 110.46(15)
C006 C007 C00P 106.93(15)
C00J C007 C00A 108.21(16)
C00J C007 C00P 108.77(15)
C00P C007 C00A 115.22(15)
C006 C008 C00B 103.96(14)
C006 C008 C00F 110.80(14)
C009 C008 C006 113.67(15)
C009 C008 C00B 111.43(15)
C009 C008 C00F 113.09(15)
C00B C008 C00F 103.00(15)
C008 C009 H00A 108.4
C008 C009 H00B 108.4
C008 C009 C00H 115.61(15)
H00A C009 H00B 107.4
C00H C009 H00A 108.4
C00H C009 H00B 108.4
C007 C00A H00C 104.2
C007 C00A C00G 116.60(14)
C00G C00A H00C 104.2
C00H C00A C007 113.30(16)
C00H C00A H00C 104.2
C00H C00A C00G 112.60(15)
O004 C00B C008 124.15(18)
O004 C00B C00C 122.17(19)
C008 C00B C00C 113.68(15)
O001 C00C C00B 111.65(15)
O001 C00C C00I 106.63(15)
O002 C00C O001 111.96(16)
O002 C00C C00B 104.49(14)
O002 C00C C00I 115.06(16)
C00I C00C C00B 107.02(16)
C006 C00D H00D 121.9
C006 C00D C00I 116.11(16)
C00I C00D H00D 121.9
C00M C00E C00F 123.28(18)
C00M C00E C00T 116.7(2)
C00T C00E C00F 119.97(19)
C008 C00F H00F 106.8
C00E C00F C008 112.49(16)
C00E C00F H00F 106.8
C00E C00F C00S 114.03(16)
C00S C00F C008 109.35(15)
C00S C00F H00F 106.8
C00N C00G C00A 106.87(15)
C00N C00G C00U 110.82(16)
C00N C00G C00X 107.97(18)
C00U C00G C00A 114.67(17)
C00X C00G C00A 108.63(15)
C00X C00G C00U 107.67(18)
C009 C00H C00A 116.38(16)
C009 C00H H00E 108.2
C009 C00H H00G 108.2
C00A C00H H00E 108.2
C00A C00H H00G 108.2
H00E C00H H00G 107.3
C00C C00I H00I 111.1
C00C C00I C00S 108.51(16)
C00D C00I C00C 106.51(15)
C00D C00I H00I 111.1
C00D C00I C00S 108.48(17)
C00S C00I H00I 111.1
C007 C00J H00H 109.1
C007 C00J H00J 109.1
H00H C00J H00J 107.9
C00O C00J C007 112.37(16)
C00O C00J H00H 109.1
C00O C00J H00J 109.1
O00K N00L C00Z 118.9(3)
O00K N00L O013 123.4(3)
O013 N00L C00Z 117.7(3)
C00E C00M H00M 118.8
C00Y C00M C00E 122.4(2)
C00Y C00M H00M 118.8
O003 C00N C00G 107.00(15)
O003 C00N H00N 109.1
O003 C00N C00O 108.50(15)
C00G C00N H00N 109.1
C00O C00N C00G 114.01(18)
C00O C00N H00N 109.1
C00J C00O H00K 109.7
C00J C00O H00L 109.7
C00N C00O C00J 109.90(16)
C00N C00O H00K 109.7
C00N C00O H00L 109.7
H00K C00O H00L 108.2
C007 C00P H00O 109.5
C007 C00P H00P 109.5
C007 C00P H00Q 109.5
H00O C00P H00P 109.5
H00O C00P H00Q 109.5
H00P C00P H00Q 109.5
C00V C00Q C00R 121.4(2)
C00V C00Q C015 119.8(2)
C015 C00Q C00R 118.8(2)
O003 C00R C00Q 110.7(2)
O005 C00R O003 124.8(2)
O005 C00R C00Q 124.5(2)
C00F C00S H00R 109.5
C00F C00S H00S 109.5
C00I C00S C00F 110.82(15)
C00I C00S H00R 109.5
C00I C00S H00S 109.5
H00R C00S H00S 108.1
C00E C00T H00T 119.3
C016 C00T C00E 121.4(2)
C016 C00T H00T 119.3
C00G C00U H00U 109.5
C00G C00U H00V 109.5
C00G C00U H00W 109.5
H00U C00U H00V 109.5
H00U C00U H00W 109.5
H00V C00U H00W 109.5
C00Q C00V H00X 119.9
C010 C00V C00Q 120.2(2)
C010 C00V H00X 119.9
C011 O00W C018 118.1(3)
C00G C00X H00Y 109.5
C00G C00X H 109.5
C00G C00X HA 109.5
H00Y C00X H 109.5
H00Y C00X HA 109.5
H C00X HA 109.5
C00M C00Y H00Z 120.4
C00M C00Y C011 119.3(2)
C011 C00Y H00Z 120.4
C010 C00Z N00L 118.2(3)
C017 C00Z N00L 119.5(3)
C017 C00Z C010 122.3(2)
C00V C010 H010 120.6
C00Z C010 C00V 118.8(2)
C00Z C010 H010 120.6
O00W C011 C00Y 124.1(3)
O00W C011 C016 116.4(3)
C016 C011 C00Y 119.5(3)
O001 C012 H01A 109.5
O001 C012 H01B 109.5
O001 C012 H01C 109.5
H01A C012 H01B 109.5
H01A C012 H01C 109.5
H01B C012 H01C 109.5
O002 C014 H01D 109.5
O002 C014 H01E 109.5
O002 C014 H01F 109.5
H01D C014 H01E 109.5
H01D C014 H01F 109.5
H01E C014 H01F 109.5
C00Q C015 H015 120.0
C00Q C015 C017 120.1(2)
C017 C015 H015 120.0
C00T C016 C011 120.6(2)
C00T C016 H016 119.7
C011 C016 H016 119.7
C00Z C017 C015 118.8(2)
C00Z C017 H017 120.6
C015 C017 H017 120.6
O00W C018 H01G 109.5
O00W C018 H01H 109.5
O00W C018 H01I 109.5
H01G C018 H01H 109.5
H01G C018 H01I 109.5
H01H C018 H01I 109.5

loop_
_geom_bond_atom_site_label_1
_geom_bond_atom_site_label_2
_geom_bond_distance
O001 C00C 1.415(2)
O001 C012 1.431(3)
O002 C00C 1.406(2)
O002 C014 1.436(3)
O003 C00N 1.464(2)
O003 C00R 1.335(3)
O004 C00B 1.211(2)
O005 C00R 1.202(3)
C006 C007 1.519(2)
C006 C008 1.524(2)
C006 C00D 1.328(2)
C007 C00A 1.551(3)
C007 C00J 1.537(2)
C007 C00P 1.548(3)
C008 C009 1.517(2)
C008 C00B 1.525(3)
C008 C00F 1.584(2)
C009 H00A 0.9700
C009 H00B 0.9700
C009 C00H 1.529(3)
C00A H00C 0.9800
C00A C00G 1.556(3)
C00A C00H 1.547(2)
C00B C00C 1.553(3)
C00C C00I 1.525(3)
C00D H00D 0.9300
C00D C00I 1.502(3)
C00E C00F 1.501(3)
C00E C00M 1.385(3)
C00E C00T 1.396(3)
C00F H00F 0.9800
C00F C00S 1.539(3)
C00G C00N 1.535(3)
C00G C00U 1.543(3)
C00G C00X 1.540(3)
C00H H00E 0.9700
C00H H00G 0.9700
C00I H00I 0.9800
C00I C00S 1.531(3)
C00J H00H 0.9700
C00J H00J 0.9700
C00J C00O 1.525(3)
O00K N00L 1.209(3)
N00L C00Z 1.472(3)
N00L O013 1.216(3)
C00M H00M 0.9300
C00M C00Y 1.377(3)
C00N H00N 0.9800
C00N C00O 1.512(3)
C00O H00K 0.9700
C00O H00L 0.9700
C00P H00O 0.9600
C00P H00P 0.9600
C00P H00Q 0.9600
C00Q C00R 1.494(3)
C00Q C00V 1.381(3)
C00Q C015 1.381(3)
C00S H00R 0.9700
C00S H00S 0.9700
C00T H00T 0.9300
C00T C016 1.369(3)
C00U H00U 0.9600
C00U H00V 0.9600
C00U H00W 0.9600
C00V H00X 0.9300
C00V C010 1.380(3)
O00W C011 1.363(3)
O00W C018 1.383(4)
C00X H00Y 0.9600
C00X H 0.9600
C00X HA 0.9600
C00Y H00Z 0.9300
C00Y C011 1.382(4)
C00Z C010 1.366(3)
C00Z C017 1.366(3)
C010 H010 0.9300
C011 C016 1.374(4)
C012 H01A 0.9600
C012 H01B 0.9600
C012 H01C 0.9600
C014 H01D 0.9600
C014 H01E 0.9600
C014 H01F 0.9600
C015 H015 0.9300
C015 C017 1.383(3)
C016 H016 0.9300
C017 H017 0.9300
C018 H01G 0.9600
C018 H01H 0.9600
C018 H01I 0.9600

loop_
_geom_torsion_atom_site_label_1
_geom_torsion_atom_site_label_2
_geom_torsion_atom_site_label_3
_geom_torsion_atom_site_label_4
_geom_torsion
O001 C00C C00I C00D -63.81(19)
O001 C00C C00I C00S 179.58(15)
O002 C00C C00I C00D 171.41(15)
O002 C00C C00I C00S 54.8(2)
O003 C00N C00O C00J 178.65(16)
O004 C00B C00C O001 -64.5(2)
O004 C00B C00C O002 56.7(2)
O004 C00B C00C C00I 179.16(17)
C006 C007 C00A C00G -171.67(14)
C006 C007 C00A C00H 55.19(19)
C006 C007 C00J C00O 171.12(16)
C006 C008 C009 C00H 37.9(2)
C006 C008 C00B O004 125.64(18)
C006 C008 C00B C00C -54.66(17)
C006 C008 C00F C00E -80.05(19)
C006 C008 C00F C00S 47.7(2)
C006 C00D C00I C00C -58.9(2)
C006 C00D C00I C00S 57.8(2)
C007 C006 C008 C009 5.0(2)
C007 C006 C008 C00B -116.29(17)
C007 C006 C008 C00F 133.68(17)
C007 C006 C00D C00I 171.78(17)
C007 C00A C00G C00N 51.7(2)
C007 C00A C00G C00U -71.5(2)
C007 C00A C00G C00X 168.01(16)
C007 C00A C00H C009 -15.8(2)
C007 C00J C00O C00N -58.6(2)
C008 C006 C007 C00A -51.0(2)
C008 C006 C007 C00J -168.69(16)
C008 C006 C007 C00P 73.12(19)
C008 C006 C00D C00I -1.6(2)
C008 C009 C00H C00A -32.3(2)
C008 C00B C00C O001 115.79(17)
C008 C00B C00C O002 -123.00(16)
C008 C00B C00C C00I -0.54(19)
C008 C00F C00S C00I 5.6(2)
C009 C008 C00B O004 2.8(2)
C009 C008 C00B C00C -177.47(13)
C009 C008 C00F C00E 48.9(2)
C009 C008 C00F C00S 176.67(16)
C00A C007 C00J C00O 54.0(2)
C00A C00G C00N O003 -174.15(15)
C00A C00G C00N C00O -54.2(2)
C00B C008 C009 C00H 154.97(15)
C00B C008 C00F C00E 169.30(15)
C00B C008 C00F C00S -62.93(18)
C00B C00C C00I C00D 55.81(18)
C00B C00C C00I C00S -60.80(19)
C00C C00I C00S C00F 58.5(2)
C00D C006 C007 C00A 135.91(19)
C00D C006 C007 C00J 18.2(3)
C00D C006 C007 C00P -100.0(2)
C00D C006 C008 C009 179.00(17)
C00D C006 C008 C00B 57.66(19)
C00D C006 C008 C00F -52.4(2)
C00D C00I C00S C00F -56.9(2)
C00E C00F C00S C00I 132.48(18)
C00E C00M C00Y C011 -0.4(4)
C00E C00T C016 C011 -0.8(4)
C00F C008 C009 C00H -89.56(19)
C00F C008 C00B O004 -118.70(18)
C00F C008 C00B C00C 61.00(16)
C00F C00E C00M C00Y -176.2(2)
C00F C00E C00T C016 176.9(2)
C00G C00A C00H C009 -150.87(17)
C00G C00N C00O C00J 59.5(2)
C00H C00A C00G C00N -174.80(16)
C00H C00A C00G C00U 62.0(2)
C00H C00A C00G C00X -58.5(2)
C00J C007 C00A C00G -52.5(2)
C00J C007 C00A C00H 174.36(15)
O00K N00L C00Z C010 -4.8(4)
O00K N00L C00Z C017 173.7(3)
N00L C00Z C010 C00V 177.0(2)
N00L C00Z C017 C015 -177.5(2)
C00M C00E C00F C008 77.0(2)
C00M C00E C00F C00S -48.3(2)
C00M C00E C00T C016 -1.4(3)
C00M C00Y C011 O00W 179.3(3)
C00M C00Y C011 C016 -1.8(4)
C00N O003 C00R O005 4.7(3)
C00N O003 C00R C00Q -175.92(17)
C00P C007 C00A C00G 69.5(2)
C00P C007 C00A C00H -63.7(2)
C00P C007 C00J C00O -71.8(2)
C00Q C00V C010 C00Z 0.3(4)
C00Q C015 C017 C00Z 0.9(4)
C00R O003 C00N C00G -156.99(18)
C00R O003 C00N C00O 79.6(2)
C00R C00Q C00V C010 -177.6(2)
C00R C00Q C015 C017 177.1(2)
C00T C00E C00F C008 -101.3(2)
C00T C00E C00F C00S 133.48(19)
C00T C00E C00M C00Y 2.0(3)
C00U C00G C00N O003 -48.6(2)
C00U C00G C00N C00O 71.4(2)
C00V C00Q C00R O003 -2.2(3)
C00V C00Q C00R O005 177.2(2)
C00V C00Q C015 C017 -2.2(4)
O00W C011 C016 C00T -178.6(3)
C00X C00G C00N O003 69.1(2)
C00X C00G C00N C00O -170.90(17)
C00Y C011 C016 C00T 2.4(4)
C010 C00Z C017 C015 1.0(4)
C012 O001 C00C O002 -52.8(2)
C012 O001 C00C C00B 64.0(2)
C012 O001 C00C C00I -179.44(19)
O013 N00L C00Z C010 176.2(3)
O013 N00L C00Z C017 -5.2(4)
C014 O002 C00C O001 -61.7(2)
C014 O002 C00C C00B 177.28(18)
C014 O002 C00C C00I 60.2(2)
C015 C00Q C00R O003 178.6(2)
C015 C00Q C00R O005 -2.0(4)
C015 C00Q C00V C010 1.6(4)
C017 C00Z C010 C00V -1.6(4)
C018 O00W C011 C00Y -7.7(5)
C018 O00W C011 C016 173.4(4)
